data_4062830
loop_
_publ_author_name
'Barrio, M. P.'
'Esteruelas, M. A.'
'O\~nate, E.'

_publ_section_title
;
Activation of C(sp2)-H and Reduction of C=E
(E = CH, N) Bonds with an Osmium-hexahydride
Complex: Influence of E on the Behavior of
RCH=E-py Substrates
;
_journal_name_full Organometallics
_journal_paper_doi 10.1021/om0497036
_journal_year 2004
_chemical_formula_sum 'C25 H51 N Os P2'
_chemical_formula_weight 617.81
_space_group_IT_number 2
_symmetry_cell_setting triclinic
_symmetry_space_group_name_Hall '-P 1'
_symmetry_space_group_name_H-M 'P -1'
_cell_angle_alpha 79.5480(10)
_cell_angle_beta 89.0740(10)
_cell_angle_gamma 82.6080(10)
_cell_formula_units_Z 2
_cell_length_a 7.5678(6)
_cell_length_b 12.1370(10)
_cell_length_c 15.4192(13)
_cell_measurement_temperature 100(2)
_cell_volume 1381.1(2)
_diffrn_ambient_temperature 100(2)
_exptl_crystal_density_diffrn 1.486
_cod_database_code 4062830

loop_
_symmetry_equiv_pos_as_xyz
'x, y, z'
'-x, -y, -z'

loop_
_atom_site_label
_atom_site_type_symbol
_atom_site_fract_x
_atom_site_fract_y
_atom_site_fract_z
_atom_site_U_iso_or_equiv
_atom_site_adp_type
_atom_site_occupancy
_atom_site_symmetry_multiplicity
_atom_site_calc_flag
_atom_site_refinement_flags
_atom_site_disorder_assembly
_atom_site_disorder_group
Os Os 0.75171(3) 0.784238(18) 0.732002(15) 0.01609(6) Uani 1 1 d . . .
H01 H 0.861(5) 0.737(3) 0.808(3) 0.019 Uiso 1 1 d . . .
H02 H 0.935(5) 0.788(3) 0.703(3) 0.019 Uiso 1 1 d . . .
H03 H 0.779(5) 0.832(3) 0.642(3) 0.019 Uiso 1 1 d . . .
P1 P 0.74381(16) 0.97093(10) 0.75267(9) 0.0198(3) Uani 1 1 d . . .
P2 P 0.81205(16) 0.61298(10) 0.68322(9) 0.0193(3) Uani 1 1 d . . .
N N 0.5829(5) 0.7288(3) 0.8402(3) 0.0196(9) Uani 1 1 d . . .
C1 C 0.4046(6) 0.7400(4) 0.8209(3) 0.0222(11) Uani 1 1 d . . .
C2 C 0.2840(7) 0.7055(5) 0.8867(4) 0.0325(13) Uani 1 1 d . . .
H2 H 0.167(6) 0.715(4) 0.871(3) 0.024(14) Uiso 1 1 d . . .
C3 C 0.3391(7) 0.6618(5) 0.9706(4) 0.0387(15) Uani 1 1 d . . .
H3 H 0.261(6) 0.635(4) 1.022(3) 0.029(14) Uiso 1 1 d . . .
C4 C 0.5191(7) 0.6524(5) 0.9903(4) 0.0340(14) Uani 1 1 d . . .
H4 H 0.559(7) 0.622(4) 1.042(3) 0.042(18) Uiso 1 1 d . . .
C5 C 0.6337(7) 0.6853(4) 0.9242(3) 0.0237(11) Uani 1 1 d . . .
H5 H 0.755(6) 0.675(4) 0.931(3) 0.022(13) Uiso 1 1 d . . .
C6 C 0.3597(6) 0.7879(4) 0.7316(3) 0.0234(11) Uani 1 1 d . . .
H6 H 0.242(5) 0.794(3) 0.720(3) 0.012(11) Uiso 1 1 d . . .
C7 C 0.4969(7) 0.8143(4) 0.6784(3) 0.0236(11) Uani 1 1 d . . .
H7 H 0.476(6) 0.844(4) 0.615(3) 0.022(13) Uiso 1 1 d . . .
C8 C 0.5218(6) 1.0382(4) 0.7828(3) 0.0250(12) Uani 1 1 d . . .
H8 H 0.4339 1.0092 0.7478 0.030 Uiso 1 1 calc R . .
C9 C 0.4740(7) 0.9986(4) 0.8796(3) 0.0324(13) Uani 1 1 d . . .
H9A H 0.5360 1.0384 0.9173 0.049 Uiso 1 1 calc R . .
H9B H 0.5104 0.9171 0.8961 0.049 Uiso 1 1 calc R . .
H9C H 0.3450 1.0150 0.8871 0.049 Uiso 1 1 calc R . .
C10 C 0.4804(7) 1.1670(4) 0.7601(4) 0.0355(14) Uani 1 1 d . . .
H10A H 0.3559 1.1898 0.7742 0.053 Uiso 1 1 calc R . .
H10B H 0.5003 1.1923 0.6971 0.053 Uiso 1 1 calc R . .
H10C H 0.5587 1.2013 0.7946 0.053 Uiso 1 1 calc R . .
C11 C 0.9129(6) 0.9942(4) 0.8307(3) 0.0236(11) Uani 1 1 d . . .
H11 H 1.0300 0.9682 0.8053 0.028 Uiso 1 1 calc R . .
C12 C 0.9099(6) 0.9216(4) 0.9217(3) 0.0266(12) Uani 1 1 d . . .
H12A H 1.0222 0.9214 0.9525 0.040 Uiso 1 1 calc R . .
H12B H 0.8953 0.8441 0.9160 0.040 Uiso 1 1 calc R . .
H12C H 0.8104 0.9522 0.9553 0.040 Uiso 1 1 calc R . .
C13 C 0.9244(7) 1.1167(4) 0.8394(4) 0.0343(14) Uani 1 1 d . . .
H13A H 0.8174 1.1462 0.8687 0.051 Uiso 1 1 calc R . .
H13B H 0.9332 1.1626 0.7806 0.051 Uiso 1 1 calc R . .
H13C H 1.0300 1.1198 0.8744 0.051 Uiso 1 1 calc R . .
C14 C 0.7982(6) 1.0689(4) 0.6516(3) 0.0260(12) Uani 1 1 d . . .
H14 H 0.7836 1.1468 0.6656 0.031 Uiso 1 1 calc R . .
C15 C 0.6694(7) 1.0694(4) 0.5746(3) 0.0313(13) Uani 1 1 d . . .
H15A H 0.6893 1.1305 0.5259 0.047 Uiso 1 1 calc R . .
H15B H 0.5461 1.0812 0.5948 0.047 Uiso 1 1 calc R . .
H15C H 0.6911 0.9968 0.5544 0.047 Uiso 1 1 calc R . .
C16 C 0.9901(7) 1.0434(4) 0.6211(3) 0.0315(13) Uani 1 1 d . . .
H16A H 1.0116 0.9651 0.6116 0.047 Uiso 1 1 calc R . .
H16B H 1.0726 1.0540 0.6664 0.047 Uiso 1 1 calc R . .
H16C H 1.0091 1.0947 0.5659 0.047 Uiso 1 1 calc R . .
C17 C 0.6212(6) 0.5297(4) 0.6862(3) 0.0230(11) Uani 1 1 d . . .
H17 H 0.5150 0.5868 0.6679 0.028 Uiso 1 1 calc R . .
C18 C 0.6218(7) 0.4441(4) 0.6244(3) 0.0316(13) Uani 1 1 d . . .
H18A H 0.7163 0.3813 0.6426 0.047 Uiso 1 1 calc R . .
H18B H 0.6431 0.4810 0.5639 0.047 Uiso 1 1 calc R . .
H18C H 0.5063 0.4153 0.6272 0.047 Uiso 1 1 calc R . .
C19 C 0.5804(6) 0.4724(4) 0.7795(3) 0.0286(12) Uani 1 1 d . . .
H19A H 0.4596 0.4513 0.7812 0.043 Uiso 1 1 calc R . .
H19B H 0.5894 0.5245 0.8204 0.043 Uiso 1 1 calc R . .
H19C H 0.6662 0.4044 0.7969 0.043 Uiso 1 1 calc R . .
C20 C 1.0096(6) 0.5195(4) 0.7350(3) 0.0225(11) Uani 1 1 d . . .
H20 H 1.1098 0.5664 0.7246 0.027 Uiso 1 1 calc R . .
C21 C 0.9994(6) 0.4852(4) 0.8353(3) 0.0321(13) Uani 1 1 d . . .
H21A H 0.9295 0.4219 0.8500 0.048 Uiso 1 1 calc R . .
H21B H 0.9423 0.5495 0.8603 0.048 Uiso 1 1 calc R . .
H21C H 1.1200 0.4625 0.8598 0.048 Uiso 1 1 calc R . .
C22 C 1.0719(7) 0.4143(4) 0.6949(4) 0.0309(13) Uani 1 1 d . . .
H22A H 1.1854 0.3772 0.7220 0.046 Uiso 1 1 calc R . .
H22B H 1.0876 0.4367 0.6312 0.046 Uiso 1 1 calc R . .
H22C H 0.9824 0.3619 0.7058 0.046 Uiso 1 1 calc R . .
C23 C 0.8735(6) 0.6299(4) 0.5650(3) 0.0235(11) Uani 1 1 d . . .
H23 H 0.8862 0.5533 0.5486 0.028 Uiso 1 1 calc R . .
C24 C 0.7272(6) 0.7040(4) 0.5065(3) 0.0295(12) Uani 1 1 d . . .
H24A H 0.7190 0.7817 0.5171 0.044 Uiso 1 1 calc R . .
H24B H 0.6131 0.6751 0.5204 0.044 Uiso 1 1 calc R . .
H24C H 0.7558 0.7028 0.4444 0.044 Uiso 1 1 calc R . .
C25 C 1.0530(6) 0.6767(4) 0.5460(3) 0.0285(12) Uani 1 1 d . . .
H25A H 1.0766 0.6868 0.4826 0.043 Uiso 1 1 calc R . .
H25B H 1.1487 0.6233 0.5780 0.043 Uiso 1 1 calc R . .
H25C H 1.0480 0.7495 0.5655 0.043 Uiso 1 1 calc R . .

loop_
_atom_site_aniso_label
_atom_site_aniso_U_11
_atom_site_aniso_U_22
_atom_site_aniso_U_33
_atom_site_aniso_U_23
_atom_site_aniso_U_13
_atom_site_aniso_U_12
Os 0.01585(9) 0.01450(9) 0.01838(10) -0.00308(7) -0.00030(7) -0.00343(6)
P1 0.0225(7) 0.0157(6) 0.0210(7) -0.0017(5) -0.0004(6) -0.0041(5)
P2 0.0201(7) 0.0167(6) 0.0214(7) -0.0021(5) 0.0016(5) -0.0054(5)
N 0.022(2) 0.017(2) 0.020(2) -0.0046(18) -0.0039(18) -0.0044(17)
C1 0.018(2) 0.017(3) 0.034(3) -0.008(2) 0.000(2) -0.004(2)
C2 0.021(3) 0.037(3) 0.040(4) -0.005(3) 0.008(3) -0.008(2)
C3 0.032(3) 0.051(4) 0.032(4) 0.001(3) 0.013(3) -0.013(3)
C4 0.033(3) 0.041(4) 0.026(3) 0.001(3) 0.001(3) -0.008(3)
C5 0.023(3) 0.023(3) 0.026(3) -0.004(2) 0.006(2) -0.005(2)
C6 0.018(3) 0.022(3) 0.031(3) -0.005(2) -0.005(2) -0.004(2)
C7 0.034(3) 0.018(3) 0.021(3) -0.008(2) -0.003(2) -0.002(2)
C8 0.023(3) 0.022(3) 0.031(3) -0.008(2) -0.004(2) -0.001(2)
C9 0.035(3) 0.025(3) 0.036(3) -0.006(3) 0.013(3) 0.001(2)
C10 0.031(3) 0.019(3) 0.052(4) -0.001(3) 0.000(3) 0.007(2)
C11 0.022(3) 0.023(3) 0.026(3) -0.004(2) -0.002(2) -0.006(2)
C12 0.030(3) 0.027(3) 0.023(3) -0.004(2) -0.003(2) -0.008(2)
C13 0.045(4) 0.026(3) 0.035(4) -0.008(3) -0.011(3) -0.013(3)
C14 0.033(3) 0.017(3) 0.027(3) 0.000(2) -0.002(2) -0.006(2)
C15 0.040(3) 0.029(3) 0.022(3) 0.005(2) -0.005(2) -0.007(2)
C16 0.041(3) 0.021(3) 0.031(3) 0.003(2) 0.002(3) -0.009(2)
C17 0.022(3) 0.019(3) 0.029(3) -0.006(2) -0.001(2) -0.003(2)
C18 0.038(3) 0.028(3) 0.033(3) -0.008(3) 0.003(3) -0.014(3)
C19 0.031(3) 0.027(3) 0.031(3) -0.006(2) 0.009(2) -0.015(2)
C20 0.018(2) 0.022(3) 0.028(3) -0.002(2) 0.001(2) -0.005(2)
C21 0.028(3) 0.029(3) 0.036(3) 0.001(3) -0.005(3) -0.001(2)
C22 0.034(3) 0.023(3) 0.033(3) -0.004(3) 0.002(3) 0.002(2)
C23 0.028(3) 0.018(3) 0.025(3) -0.006(2) 0.001(2) -0.003(2)
C24 0.035(3) 0.030(3) 0.024(3) -0.008(2) 0.000(2) -0.005(2)
C25 0.033(3) 0.025(3) 0.027(3) -0.004(2) 0.010(2) -0.003(2)

loop_
_geom_bond_atom_site_label_1
_geom_bond_atom_site_label_2
_geom_bond_distance
_geom_bond_site_symmetry_2
_geom_bond_publ_flag
Os C7 2.073(5) . ?
Os N 2.148(4) . ?
Os P2 2.3253(13) . ?
Os P1 2.3380(13) . ?
Os H01 1.43(4) . ?
Os H02 1.45(4) . ?
Os H03 1.43(4) . ?
P1 C11 1.853(5) . ?
P1 C14 1.856(5) . ?
P1 C8 1.861(5) . ?
P2 C20 1.853(5) . ?
P2 C23 1.855(5) . ?
P2 C17 1.862(5) . ?
N C5 1.349(6) . ?
N C1 1.371(5) . ?
C1 C2 1.398(7) . ?
C1 C6 1.422(7) . ?
C2 C3 1.356(8) . ?
C2 H2 0.91(4) . ?
C3 C4 1.386(7) . ?
C3 H3 1.01(5) . ?
C4 C5 1.365(7) . ?
C4 H4 0.85(5) . ?
C5 H5 0.91(4) . ?
C6 C7 1.347(7) . ?
C6 H6 0.90(4) . ?
C7 H7 0.99(4) . ?
C8 C10 1.530(6) . ?
C8 C9 1.535(7) . ?
C8 H8 1.0000 . ?
C9 H9A 0.9800 . ?
C9 H9B 0.9800 . ?
C9 H9C 0.9800 . ?
C10 H10A 0.9800 . ?
C10 H10B 0.9800 . ?
C10 H10C 0.9800 . ?
C11 C12 1.517(6) . ?
C11 C13 1.530(6) . ?
C11 H11 1.0000 . ?
C12 H12A 0.9800 . ?
C12 H12B 0.9800 . ?
C12 H12C 0.9800 . ?
C13 H13A 0.9800 . ?
C13 H13B 0.9800 . ?
C13 H13C 0.9800 . ?
C14 C16 1.530(7) . ?
C14 C15 1.547(6) . ?
C14 H14 1.0000 . ?
C15 H15A 0.9800 . ?
C15 H15B 0.9800 . ?
C15 H15C 0.9800 . ?
C16 H16A 0.9800 . ?
C16 H16B 0.9800 . ?
C16 H16C 0.9800 . ?
C17 C19 1.525(6) . ?
C17 C18 1.531(6) . ?
C17 H17 1.0000 . ?
C18 H18A 0.9800 . ?
C18 H18B 0.9800 . ?
C18 H18C 0.9800 . ?
C19 H19A 0.9800 . ?
C19 H19B 0.9800 . ?
C19 H19C 0.9800 . ?
C20 C21 1.531(7) . ?
C20 C22 1.535(6) . ?
C20 H20 1.0000 . ?
C21 H21A 0.9800 . ?
C21 H21B 0.9800 . ?
C21 H21C 0.9800 . ?
C22 H22A 0.9800 . ?
C22 H22B 0.9800 . ?
C22 H22C 0.9800 . ?
C23 C24 1.527(6) . ?
C23 C25 1.542(6) . ?
C23 H23 1.0000 . ?
C24 H24A 0.9800 . ?
C24 H24B 0.9800 . ?
C24 H24C 0.9800 . ?
C25 H25A 0.9800 . ?
C25 H25B 0.9800 . ?
C25 H25C 0.9800 . ?
